data_2213500
loop_
_publ_author_name
'H\"okelek, Tuncer'
'Sefero\(glu, Zeynel'
'\,Sahin, Ertan'
'Ertan, Nermin'

_publ_section_title
;
 3-[(5-Ethyl-1,3,4-thiadiazol-2-yl)diazenyl]-1,2-dimethyl-1<i>H</i>-indole
;
_journal_coeditor_code PK2013
_journal_issue 5
_journal_name_full 'Acta Crystallographica Section E'
_journal_page_first o2265
_journal_page_last o2266
_journal_paper_doi 10.1107/S1600536807016546
_journal_volume 63
_journal_year 2007
_chemical_formula_iupac 'C14 H15 N5 S1'
_chemical_formula_moiety 'C14 H15 N5 S1'
_chemical_formula_sum 'C14 H15 N5 S'
_chemical_formula_weight 285.38
_chemical_name_systematic
;
3-(5-Ethyl-1,3,4-thiadiazol-2-yldiazenyl)-1,2-dimethyl-1H-indole
;
_space_group_IT_number 2
_symmetry_cell_setting triclinic
_symmetry_space_group_name_Hall '-P 1'
_symmetry_space_group_name_H-M 'P -1'
_atom_sites_solution_hydrogens geom
_atom_sites_solution_primary direct
_atom_sites_solution_secondary difmap
_audit_creation_method SHELXL-97
_cell_angle_alpha 92.560(10)
_cell_angle_beta 96.66(2)
_cell_angle_gamma 92.31(3)
_cell_formula_units_Z 2
_cell_length_a 8.18790(10)
_cell_length_b 8.2359(2)
_cell_length_c 10.5343(3)
_cell_measurement_reflns_used 2091
_cell_measurement_temperature 294(2)
_cell_measurement_theta_max 30.5069
_cell_measurement_theta_min 2.5070
_cell_volume 704.14(4)
_computing_cell_refinement CrystalClear
_computing_data_collection 'CrystalClear (Rigaku/MSC, 2005)'
_computing_data_reduction CrystalClear
_computing_molecular_graphics 'ORTEP-3 for Windows (Farrugia, 1997)'
_computing_publication_material 'WinGX (Farrugia, 1999)'
_computing_structure_refinement 'SHELXL97 (Sheldrick, 1997)'
_computing_structure_solution 'SHELXS97 (Sheldrick, 1997)'
_diffrn_ambient_temperature 294(2)
_diffrn_measured_fraction_theta_full 0.993
_diffrn_measured_fraction_theta_max 0.993
_diffrn_measurement_device_type 'Rigaku R-AXIS RAPID-S'
_diffrn_measurement_method \w
_diffrn_radiation_monochromator graphite
_diffrn_radiation_source 'fine-focus sealed tube'
_diffrn_radiation_type MoK\a
_diffrn_radiation_wavelength 0.71073
_diffrn_reflns_av_R_equivalents 0.0832
_diffrn_reflns_av_sigmaI/netI 0.0552
_diffrn_reflns_limit_h_max 11
_diffrn_reflns_limit_h_min -11
_diffrn_reflns_limit_k_max 10
_diffrn_reflns_limit_k_min -11
_diffrn_reflns_limit_l_max 15
_diffrn_reflns_limit_l_min -15
_diffrn_reflns_number 21347
_diffrn_reflns_theta_full 30.53
_diffrn_reflns_theta_max 30.53
_diffrn_reflns_theta_min 2.48
_diffrn_standards_decay_% 0
_diffrn_standards_number 0
_exptl_absorpt_coefficient_mu 0.227
_exptl_absorpt_correction_T_max 0.9567
_exptl_absorpt_correction_T_min 0.9249
_exptl_absorpt_correction_type multi-scan
_exptl_absorpt_process_details '(Blessing, 1995)'
_exptl_crystal_colour red
_exptl_crystal_density_diffrn 1.346
_exptl_crystal_density_method 'not measured'
_exptl_crystal_description block
_exptl_crystal_F_000 300
_exptl_crystal_size_max 0.30
_exptl_crystal_size_mid 0.20
_exptl_crystal_size_min 0.15
_refine_diff_density_max 0.323
_refine_diff_density_min -0.174
_refine_ls_extinction_coef 0.044(5)
_refine_ls_extinction_expression Fc^*^=kFc[1+0.001xFc^2^\l^3^/sin(2\q)]^-1/4^
_refine_ls_extinction_method SHELXL97
_refine_ls_goodness_of_fit_ref 1.049
_refine_ls_hydrogen_treatment constr
_refine_ls_matrix_type full
_refine_ls_number_parameters 185
_refine_ls_number_reflns 4281
_refine_ls_number_restraints 0
_refine_ls_restrained_S_all 1.049
_refine_ls_R_factor_all 0.0987
_refine_ls_R_factor_gt 0.0608
_refine_ls_shift/su_max 0.005
_refine_ls_shift/su_mean 0.000
_refine_ls_structure_factor_coef Fsqd
_refine_ls_weighting_details 'calc w=1/[\s^2^(Fo^2^)+(0.0538P)^2^+0.1509P] where P=(Fo^2^+2Fc^2^)/3'
_refine_ls_weighting_scheme calc
_refine_ls_wR_factor_gt 0.1346
_refine_ls_wR_factor_ref 0.1528
_reflns_number_gt 2750
_reflns_number_total 4281
_reflns_threshold_expression I>2\s(I)
_cod_data_source_file pk2013.cif
_cod_data_source_block I
_cod_original_formula_sum 'C14 H15 N5 S1'
_cod_database_code 2213500
_cod_database_fobs_code 2213500

loop_
_symmetry_equiv_pos_as_xyz
'x, y, z'
'-x, -y, -z'

loop_
_atom_site_type_symbol
_atom_site_label
_atom_site_fract_x
_atom_site_fract_y
_atom_site_fract_z
_atom_site_U_iso_or_equiv
_atom_site_adp_type
_atom_site_calc_flag
_atom_site_refinement_flags
_atom_site_occupancy
S S1 0.35795(7) 0.47784(7) 0.14751(5) 0.05606(19) Uani d . 1
N N1 0.6839(2) 0.1154(2) 0.60753(16) 0.0506(4) Uani d . 1
N N2 0.4408(2) 0.3401(2) 0.38787(16) 0.0514(4) Uani d . 1
N N3 0.2974(2) 0.3968(2) 0.39154(16) 0.0543(4) Uani d . 1
N N4 0.1164(2) 0.5575(2) 0.26850(17) 0.0596(5) Uani d . 1
N N5 0.0932(2) 0.6298(2) 0.15182(17) 0.0573(4) Uani d . 1
C C1 0.2498(2) 0.4761(2) 0.2796(2) 0.0520(5) Uani d . 1
C C2 0.2073(2) 0.5987(2) 0.0798(2) 0.0507(5) Uani d . 1
C C3 0.4996(2) 0.2593(2) 0.49279(19) 0.0492(5) Uani d . 1
C C4 0.4334(2) 0.2240(2) 0.60986(18) 0.0472(4) Uani d . 1
C C5 0.2916(2) 0.2628(3) 0.6654(2) 0.0549(5) Uani d . 1
H H5 0.2112 0.3235 0.6224 0.066 Uiso calc R 1
C C6 0.2740(3) 0.2091(3) 0.7851(2) 0.0624(6) Uani d . 1
H H6 0.1815 0.2361 0.8236 0.075 Uiso calc R 1
C C7 0.3908(3) 0.1159(3) 0.8496(2) 0.0655(6) Uani d . 1
H H7 0.3740 0.0802 0.9298 0.079 Uiso calc R 1
C C8 0.5314(3) 0.0748(3) 0.7975(2) 0.0585(5) Uani d . 1
H H8 0.6095 0.0116 0.8405 0.070 Uiso calc R 1
C C9 0.5512(2) 0.1318(2) 0.67849(19) 0.0489(5) Uani d . 1
C C10 0.6548(2) 0.1941(2) 0.49755(19) 0.0509(5) Uani d . 1
C C11 0.8324(3) 0.0308(3) 0.6482(2) 0.0637(6) Uani d . 1
H H11A 0.8181 -0.0813 0.6185 0.096 Uiso calc R 1
H H11B 0.8529 0.0376 0.7399 0.096 Uiso calc R 1
H H11C 0.9241 0.0805 0.6130 0.096 Uiso calc R 1
C C12 0.7752(3) 0.2097(3) 0.4048(2) 0.0688(6) Uani d . 1
H H12A 0.8714 0.2709 0.4444 0.103 Uiso calc R 1
H H12B 0.7273 0.2648 0.3321 0.103 Uiso calc R 1
H H12C 0.8053 0.1034 0.3774 0.103 Uiso calc R 1
C C13 0.2093(3) 0.6648(3) -0.0502(2) 0.0587(5) Uani d . 1
H H13A 0.1912 0.5755 -0.1141 0.070 Uiso calc R 1
H H13B 0.3171 0.7152 -0.0560 0.070 Uiso calc R 1
C C14 0.0792(3) 0.7893(3) -0.0797(2) 0.0682(6) Uani d . 1
H H14A -0.0280 0.7401 -0.0745 0.102 Uiso calc R 1
H H14B 0.0847 0.8261 -0.1643 0.102 Uiso calc R 1
H H14C 0.0989 0.8802 -0.0187 0.102 Uiso calc R 1

loop_
_atom_site_aniso_label
_atom_site_aniso_U_11
_atom_site_aniso_U_22
_atom_site_aniso_U_33
_atom_site_aniso_U_12
_atom_site_aniso_U_13
_atom_site_aniso_U_23
S1 0.0482(3) 0.0616(4) 0.0592(3) 0.0122(2) 0.0058(2) 0.0045(2)
N1 0.0446(9) 0.0519(10) 0.0547(10) 0.0074(7) 0.0025(7) -0.0009(8)
N2 0.0536(10) 0.0475(9) 0.0516(10) 0.0030(8) 0.0006(7) -0.0002(7)
N3 0.0547(10) 0.0527(10) 0.0537(10) 0.0041(8) -0.0014(8) 0.0020(8)
N4 0.0573(11) 0.0669(12) 0.0560(11) 0.0149(9) 0.0079(8) 0.0068(9)
N5 0.0520(10) 0.0651(11) 0.0559(10) 0.0127(8) 0.0057(8) 0.0074(8)
C1 0.0493(11) 0.0511(11) 0.0549(12) 0.0042(9) 0.0034(9) 0.0001(9)
C2 0.0452(10) 0.0514(11) 0.0546(12) 0.0042(9) 0.0024(8) 0.0001(9)
C3 0.0492(11) 0.0469(11) 0.0505(11) 0.0046(8) 0.0028(8) -0.0021(8)
C4 0.0448(10) 0.0468(10) 0.0484(11) 0.0030(8) 0.0000(8) -0.0025(8)
C5 0.0444(11) 0.0589(12) 0.0605(13) 0.0054(9) 0.0026(9) -0.0016(10)
C6 0.0529(12) 0.0713(15) 0.0641(14) 0.0015(11) 0.0144(10) -0.0019(11)
C7 0.0636(14) 0.0781(16) 0.0557(13) -0.0031(12) 0.0111(10) 0.0082(11)
C8 0.0570(12) 0.0636(13) 0.0542(12) 0.0033(10) 0.0016(9) 0.0078(10)
C9 0.0463(11) 0.0507(11) 0.0482(11) 0.0025(9) 0.0014(8) -0.0012(8)
C10 0.0492(11) 0.0509(11) 0.0517(11) 0.0025(9) 0.0048(8) -0.0036(9)
C11 0.0517(12) 0.0689(14) 0.0704(15) 0.0172(11) 0.0019(10) 0.0014(11)
C12 0.0643(14) 0.0780(16) 0.0668(15) 0.0067(12) 0.0181(11) 0.0032(12)
C13 0.0564(12) 0.0662(14) 0.0543(12) 0.0057(10) 0.0073(9) 0.0082(10)
C14 0.0638(14) 0.0762(16) 0.0666(14) 0.0139(12) 0.0065(11) 0.0197(12)

loop_
_atom_type_symbol
_atom_type_description
_atom_type_scat_dispersion_real
_atom_type_scat_dispersion_imag
_atom_type_scat_source
C C 0.0033 0.0016 'International Tables Vol C Tables 4.2.6.8 and 6.1.1.4'
H H 0.0000 0.0000 'International Tables Vol C Tables 4.2.6.8 and 6.1.1.4'
N N 0.0061 0.0033 'International Tables Vol C Tables 4.2.6.8 and 6.1.1.4'
S S 0.1246 0.1234 'International Tables Vol C Tables 4.2.6.8 and 6.1.1.4'
O O 0.0106 0.0060 'International Tables Vol C Tables 4.2.6.8 and 6.1.1.4'

loop_
_geom_angle_atom_site_label_1
_geom_angle_atom_site_label_2
_geom_angle_atom_site_label_3
_geom_angle
C2 S1 C1 86.47(10)
C10 N1 C9 109.47(16)
C10 N1 C11 125.62(18)
C9 N1 C11 124.89(18)
N3 N2 C3 115.21(18)
N2 N3 C1 110.19(18)
C1 N4 N5 111.57(18)
C2 N5 N4 112.95(17)
N4 C1 N3 120.6(2)
N4 C1 S1 114.66(16)
N3 C1 S1 124.77(16)
N5 C2 C13 122.63(19)
N5 C2 S1 114.34(16)
C13 C2 S1 123.02(16)
N2 C3 C10 119.27(19)
N2 C3 C4 132.91(18)
C10 C3 C4 107.82(17)
C5 C4 C9 118.71(19)
C5 C4 C3 135.68(19)
C9 C4 C3 105.59(17)
C6 C5 C4 118.4(2)
C6 C5 H5 120.8
C4 C5 H5 120.8
C5 C6 C7 121.6(2)
C5 C6 H6 119.2
C7 C6 H6 119.2
C8 C7 C6 121.5(2)
C8 C7 H7 119.3
C6 C7 H7 119.3
C7 C8 C9 117.0(2)
C7 C8 H8 121.5
C9 C8 H8 121.5
C8 C9 N1 128.82(19)
C8 C9 C4 122.75(19)
N1 C9 C4 108.41(18)
N1 C10 C3 108.65(18)
N1 C10 C12 123.36(19)
C3 C10 C12 127.9(2)
N1 C11 H11A 109.5
N1 C11 H11B 109.5
H11A C11 H11B 109.5
N1 C11 H11C 109.5
H11A C11 H11C 109.5
H11B C11 H11C 109.5
C10 C12 H12A 109.5
C10 C12 H12B 109.5
H12A C12 H12B 109.5
C10 C12 H12C 109.5
H12A C12 H12C 109.5
H12B C12 H12C 109.5
C2 C13 C14 112.98(19)
C2 C13 H13A 109.0
C14 C13 H13A 109.0
C2 C13 H13B 109.0
C14 C13 H13B 109.0
H13A C13 H13B 107.8
C13 C14 H14A 109.5
C13 C14 H14B 109.5
H14A C14 H14B 109.5
C13 C14 H14C 109.5
H14A C14 H14C 109.5
H14B C14 H14C 109.5

loop_
_geom_bond_atom_site_label_1
_geom_bond_atom_site_label_2
_geom_bond_distance
S1 C1 1.734(2)
S1 C2 1.726(2)
N1 C9 1.396(2)
N1 C10 1.354(3)
N1 C11 1.456(3)
N2 N3 1.285(2)
N2 C3 1.365(3)
N5 N4 1.386(2)
N5 C2 1.296(3)
C1 N4 1.301(3)
C1 N3 1.397(3)
C2 C13 1.497(3)
C4 C5 1.402(3)
C4 C3 1.440(3)
C5 C6 1.376(3)
C5 H5 0.9300
C6 C7 1.386(3)
C6 H6 0.9300
C7 H7 0.9300
C8 C7 1.380(3)
C8 H8 0.9300
C9 C8 1.383(3)
C9 C4 1.406(3)
C10 C3 1.396(3)
C10 C12 1.472(3)
C11 H11A 0.9600
C11 H11B 0.9600
C11 H11C 0.9600
C12 H12A 0.9600
C12 H12B 0.9600
C12 H12C 0.9600
C13 H13A 0.9700
C13 H13B 0.9700
C14 C13 1.524(3)
C14 H14A 0.9600
C14 H14B 0.9600
C14 H14C 0.9600

loop_
_geom_torsion_atom_site_label_1
_geom_torsion_atom_site_label_2
_geom_torsion_atom_site_label_3
_geom_torsion_atom_site_label_4
_geom_torsion
C2 S1 C1 N4 0.52(17)
C2 S1 C1 N3 -178.99(18)
C1 S1 C2 N5 -0.01(17)
C1 S1 C2 C13 178.94(19)
C10 N1 C9 C8 -178.1(2)
C11 N1 C9 C8 0.1(3)
C10 N1 C9 C4 0.3(2)
C11 N1 C9 C4 178.50(18)
C9 N1 C10 C3 -1.8(2)
C11 N1 C10 C3 179.99(18)
C9 N1 C10 C12 175.86(19)
C11 N1 C10 C12 -2.3(3)
C3 N2 N3 C1 -179.83(16)
N3 N2 C3 C10 -179.76(17)
N3 N2 C3 C4 -0.3(3)
N4 N5 C2 C13 -179.42(18)
N4 N5 C2 S1 -0.5(2)
C2 N5 N4 C1 0.9(3)
N4 C1 N3 N2 -172.73(18)
S1 C1 N3 N2 6.7(2)
N3 C1 N4 N5 178.66(17)
S1 C1 N4 N5 -0.9(2)
N5 C2 C13 C14 8.1(3)
S1 C2 C13 C14 -170.75(16)
C5 C4 C3 N2 -3.9(4)
C9 C4 C3 N2 178.1(2)
C5 C4 C3 C10 175.6(2)
C9 C4 C3 C10 -2.4(2)
C9 C4 C5 C6 0.1(3)
C3 C4 C5 C6 -177.7(2)
C4 C5 C6 C7 -1.3(3)
C5 C6 C7 C8 1.0(4)
C9 C8 C7 C6 0.4(3)
C8 C9 C4 C5 1.4(3)
N1 C9 C4 C5 -177.13(17)
C8 C9 C4 C3 179.78(19)
N1 C9 C4 C3 1.3(2)
N1 C9 C8 C7 176.5(2)
C4 C9 C8 C7 -1.7(3)
N1 C10 C3 N2 -177.81(17)
C12 C10 C3 N2 4.7(3)
N1 C10 C3 C4 2.6(2)
C12 C10 C3 C4 -174.9(2)

loop_
_cod_related_entry_id
_cod_related_entry_database
_cod_related_entry_code
1 ChemSpider 21185080
